data_2101450
loop_
_publ_author_name
'B\"ocskei, Zs.'
'Simon, K.'
'N\'emeth, V.'
'\'Agai, B.'
'Toke, L.'

_publ_section_title
;
 Interesting conformational and substitutional disorder in the crystal
 structures of three homologous crowns
;
_journal_issue 1
_journal_name_full 'Acta Crystallographica Section B'
_journal_page_first 194
_journal_page_last 200
_journal_paper_doi 10.1107/S0108768195008135
_journal_volume 52
_journal_year 1996
_chemical_formula_sum 'C20 H26 Cl N O6'
_chemical_formula_weight 411.87
_chemical_name_systematic
;
 ?
;
_space_group_IT_number 7
_symmetry_cell_setting monoclinic
_symmetry_space_group_name_Hall 'P -2yc'
_symmetry_space_group_name_H-M 'P 1 c 1'
_audit_creation_method SHELXL
_cell_angle_alpha 90.00
_cell_angle_beta 102.747(12)
_cell_angle_gamma 90.00
_cell_formula_units_Z 4
_cell_length_a 12.477(3)
_cell_length_b 12.646(4)
_cell_length_c 13.4267(11)
_cell_measurement_reflns_used 19
_cell_measurement_temperature 293(2)
_cell_measurement_theta_max 70.57
_cell_measurement_theta_min 45.97
_cell_volume 2066.3(8)
_computing_cell_refinement 'MSC/AFC Diffractometer Control'
_computing_data_collection 'MSC/AFC Diffractometer Control'
_computing_data_reduction 'teXsan: PROCESS (MSC)'
_computing_publication_material 'teXsan: FINISH (MSC)'
_computing_structure_refinement 'SHELXL-93 (Sheldrick, 1993)'
_computing_structure_solution 'SHELXS-86 (Sheldrick, 1990)'
_diffrn_ambient_temperature 293(2)
_diffrn_measurement_device AFC6S
_diffrn_measurement_method 'omega/2-theta scans'
_diffrn_radiation_monochromator graphite
_diffrn_radiation_source 'fine-focus sealed tube'
_diffrn_radiation_type CuK\a
_diffrn_radiation_wavelength 1.54180
_diffrn_reflns_av_R_equivalents 0.0000
_diffrn_reflns_av_sigmaI/netI 0.0570
_diffrn_reflns_limit_h_max 15
_diffrn_reflns_limit_h_min 0
_diffrn_reflns_limit_k_max 15
_diffrn_reflns_limit_k_min 0
_diffrn_reflns_limit_l_max 16
_diffrn_reflns_limit_l_min -16
_diffrn_reflns_number 4220
_diffrn_reflns_theta_max 75.38
_diffrn_reflns_theta_min 3.50
_diffrn_standards_decay_% 0.48
_diffrn_standards_interval_count 150
_diffrn_standards_number 3
_exptl_absorpt_coefficient_mu 1.946
_exptl_absorpt_correction_T_max 1.552
_exptl_absorpt_correction_T_min 0.547
_exptl_absorpt_correction_type refdelf
_exptl_crystal_colour transparenplate
_exptl_crystal_density_diffrn 1.324
_exptl_crystal_description plate
_exptl_crystal_F_000 872
_exptl_crystal_size_max 0.40
_exptl_crystal_size_mid 0.20
_exptl_crystal_size_min 0.15
_refine_diff_density_max 0.498
_refine_diff_density_min -0.347
_refine_ls_abs_structure_details 'Flack H D (1983), Acta Cryst. A39, 876-881'
_refine_ls_abs_structure_Flack 0.15(8)
_refine_ls_extinction_coef 0.0006(4)
_refine_ls_extinction_method SHELXL
_refine_ls_goodness_of_fit_all 1.018
_refine_ls_goodness_of_fit_obs 1.126
_refine_ls_matrix_type full
_refine_ls_number_parameters 373
_refine_ls_number_reflns 4220
_refine_ls_number_restraints 74
_refine_ls_restrained_S_all 1.009
_refine_ls_restrained_S_obs 1.096
_refine_ls_R_factor_all 0.1782
_refine_ls_R_factor_obs 0.0652
_refine_ls_shift/esd_max 0.346
_refine_ls_shift/esd_mean 0.051
_refine_ls_structure_factor_coef Fsqd
_refine_ls_weighting_details 'w=1/[\s^2^(Fo^2^)+(0.1177P)^2^+1.4392P] where P=(Fo^2^+2Fc^2^)/3'
_refine_ls_weighting_scheme calc
_refine_ls_wR_factor_all 0.2713
_refine_ls_wR_factor_obs 0.1745
_reflns_number_observed 1612
_reflns_number_total 4220
_reflns_observed_criterion >2sigma(I)
_cod_data_source_file ka0027.cif
_cod_data_source_block naiii
_cod_depositor_comments
;
The following automatic conversions were performed:

'_refine_ls_weighting_scheme' value 'calc
w=1/[\s^2^(Fo^2^)+(0.1177P)^2^+1.4392P] where P=(Fo^2^+2Fc^2^)/3' was
changed to 'calc'. New tag '_refine_ls_weighting_details' was
created. The value of the new tag was set to
'w=1/[\s^2^(Fo^2^)+(0.1177P)^2^+1.4392P] where P=(Fo^2^+2Fc^2^)/3'.

Automatic conversion script
Id: cif_fix_values 3143 2015-03-26 13:38:13Z robertas 
;
_cod_original_cell_volume 2066.3(9)
_cod_original_sg_symbol_H-M 'P c'
_cod_database_code 2101450

loop_
_symmetry_equiv_pos_as_xyz
'x, y, z'
'x, -y, z+1/2'

loop_
_atom_site_aniso_label
_atom_site_aniso_U_11
_atom_site_aniso_U_22
_atom_site_aniso_U_33
_atom_site_aniso_U_12
_atom_site_aniso_U_13
_atom_site_aniso_U_23
Cl1 0.094(6) 0.116(6) 0.187(10) 0.046(5) 0.023(6) 0.008(7)
Cl2 0.058(8) 0.084(10) 0.113(10) -0.002(7) -0.016(7) -0.018(8)
Cl1' 0.103(10) 0.111(9) 0.132(10) 0.017(8) 0.034(8) 0.027(9)
Cl2' 0.088(7) 0.100(7) 0.154(8) -0.015(5) 0.029(6) -0.019(7)
C2 0.092(5) 0.078(5) 0.127(6) 0.012(4) 0.004(4) 0.003(5)
C3 0.100(5) 0.069(4) 0.090(4) 0.006(4) 0.016(4) 0.013(3)
C4 0.078(4) 0.064(3) 0.074(3) 0.000(3) 0.010(3) 0.012(3)
C5 0.100(4) 0.059(3) 0.055(3) -0.015(3) 0.005(3) 0.015(3)
C6 0.124(5) 0.092(5) 0.074(4) 0.001(4) 0.009(4) 0.023(3)
C7 0.122(6) 0.083(5) 0.100(5) 0.006(5) 0.001(5) 0.032(4)
N8 0.073(3) 0.071(3) 0.080(3) 0.005(2) 0.024(2) 0.028(2)
C9 0.091(4) 0.054(3) 0.062(3) 0.008(3) 0.040(3) 0.003(2)
C10 0.097(4) 0.056(3) 0.080(3) 0.010(3) 0.040(3) 0.003(3)
C11 0.124(6) 0.072(4) 0.131(6) -0.002(4) 0.077(5) -0.014(4)
C12 0.160(7) 0.059(4) 0.121(5) 0.011(5) 0.083(5) 0.019(4)
C13 0.136(6) 0.073(4) 0.088(4) 0.017(4) 0.065(4) 0.021(3)
C14 0.106(4) 0.061(3) 0.064(3) 0.014(3) 0.049(3) 0.007(3)
O15 0.113(3) 0.068(2) 0.070(2) 0.021(2) 0.036(2) 0.020(2)
C16 0.132(5) 0.081(4) 0.053(3) 0.032(4) 0.032(3) 0.013(3)
C17 0.134(6) 0.103(5) 0.059(3) 0.027(5) 0.022(4) 0.002(3)
O18 0.096(3) 0.100(3) 0.075(2) 0.013(3) 0.017(2) -0.005(2)
C19 0.112(6) 0.112(6) 0.087(4) 0.025(5) 0.012(4) 0.000(4)
C20 0.104(5) 0.095(5) 0.130(6) 0.006(4) 0.014(5) -0.004(5)
O21 0.117(3) 0.103(3) 0.083(3) 0.006(3) 0.038(2) -0.020(2)
C22 0.127(6) 0.109(6) 0.103(5) -0.008(5) 0.051(4) -0.027(4)
C23 0.112(5) 0.122(6) 0.088(4) -0.005(4) 0.056(4) -0.015(4)
O24 0.116(3) 0.098(3) 0.065(2) -0.010(3) 0.032(2) -0.020(2)
C25 0.118(5) 0.123(6) 0.081(4) -0.027(5) 0.049(4) -0.021(4)
C26 0.126(5) 0.109(5) 0.048(3) -0.040(4) 0.019(3) 0.005(3)
O27 0.100(3) 0.086(3) 0.068(2) -0.005(2) 0.026(2) 0.017(2)
O28 0.101(3) 0.080(3) 0.077(3) 0.002(2) 0.032(2) 0.001(2)
C2' 0.092(5) 0.078(5) 0.127(6) 0.012(4) 0.004(4) 0.003(5)
C3' 0.100(5) 0.069(4) 0.090(4) 0.006(4) 0.016(4) 0.013(3)
C4' 0.078(4) 0.064(3) 0.074(3) 0.000(3) 0.010(3) 0.012(3)
C5' 0.100(4) 0.059(3) 0.055(3) -0.015(3) 0.005(3) 0.015(3)
C6' 0.124(5) 0.092(5) 0.074(4) 0.001(4) 0.009(4) 0.023(3)
C7' 0.122(6) 0.083(5) 0.100(5) 0.006(5) 0.001(5) 0.032(4)
N8' 0.073(3) 0.071(3) 0.080(3) 0.005(2) 0.024(2) 0.028(2)
C9' 0.091(4) 0.054(3) 0.062(3) 0.008(3) 0.040(3) 0.003(2)
C10' 0.097(4) 0.056(3) 0.080(3) 0.010(3) 0.040(3) 0.003(3)
C11' 0.124(6) 0.072(4) 0.131(6) -0.002(4) 0.077(5) -0.014(4)
C12' 0.160(7) 0.059(4) 0.121(5) 0.011(5) 0.083(5) 0.019(4)
C13' 0.136(6) 0.073(4) 0.088(4) 0.017(4) 0.065(4) 0.021(3)
C14' 0.106(4) 0.061(3) 0.064(3) 0.014(3) 0.049(3) 0.007(3)
O15' 0.113(3) 0.068(2) 0.070(2) 0.021(2) 0.036(2) 0.020(2)
C16' 0.132(5) 0.081(4) 0.053(3) 0.032(4) 0.032(3) 0.013(3)
C17' 0.134(6) 0.103(5) 0.059(3) 0.027(5) 0.022(4) 0.002(3)
O18' 0.096(3) 0.100(3) 0.075(2) 0.013(3) 0.017(2) -0.005(2)
C19' 0.112(6) 0.112(6) 0.087(4) 0.025(5) 0.012(4) 0.000(4)
C20' 0.104(5) 0.095(5) 0.130(6) 0.006(4) 0.014(5) -0.004(5)
O21' 0.117(3) 0.103(3) 0.083(3) 0.006(3) 0.038(2) -0.020(2)
C22' 0.127(6) 0.109(6) 0.103(5) -0.008(5) 0.051(4) -0.027(4)
C23' 0.112(5) 0.122(6) 0.088(4) -0.005(4) 0.056(4) -0.015(4)
O24' 0.116(3) 0.098(3) 0.065(2) -0.010(3) 0.032(2) -0.020(2)
C25' 0.118(5) 0.123(6) 0.081(4) -0.027(5) 0.049(4) -0.021(4)
C26' 0.126(5) 0.109(5) 0.048(3) -0.040(4) 0.019(3) 0.005(3)
O27' 0.100(3) 0.086(3) 0.068(2) -0.005(2) 0.026(2) 0.017(2)
O28' 0.101(3) 0.080(3) 0.077(3) 0.002(2) 0.032(2) 0.001(2)

loop_
_atom_site_label
_atom_site_fract_x
_atom_site_fract_y
_atom_site_fract_z
_atom_site_U_iso_or_equiv
_atom_site_thermal_displace_type
_atom_site_calc_flag
_atom_site_refinement_flags
_atom_site_occupancy
_atom_site_disorder_group
_atom_site_type_symbol
Cl1 -0.2033(5) 0.6359(7) 0.2699(8) 0.133(4) Uani d PD 0.661(8) 1 Cl
Cl2 -0.1880(6) 0.1245(9) 0.3840(11) 0.090(5) Uani d PD 0.339(8) 2 Cl
Cl1' 0.8647(7) -0.1279(10) 1.2066(10) 0.114(5) Uani d PD 0.421(7) 3 Cl
Cl2' 0.8432(5) 0.3730(7) 1.1042(8) 0.114(4) Uani d PD 0.579(7) 4 Cl
C2 -0.0808(7) 0.5820(11) 0.2588(10) 0.102(2) Uani d D 1 4 C
H2 -0.1436(7) 0.6167(11) 0.2680(10) 0.084(7) Uiso calc PR 0.339(8) 2 H
C3 -0.0252(8) 0.5096(11) 0.3321(8) 0.088(2) Uani d D 1 . C
H3 -0.0510(8) 0.4964(11) 0.3908(8) 0.084(7) Uiso calc R 1 4 H
C4 0.0665(6) 0.4586(7) 0.3173(5) 0.0732(14) Uani d D 1 . C
C5 0.1054(8) 0.4780(10) 0.2255(6) 0.073(2) Uani d D 1 . C
C6 0.0520(10) 0.5519(11) 0.1586(8) 0.099(2) Uani d D 1 . C
H6 0.0793(10) 0.5698(11) 0.1018(8) 0.084(7) Uiso calc R 1 . H
C7 -0.0398(10) 0.5996(12) 0.1737(9) 0.105(2) Uani d D 1 . C
H7 -0.0767(10) 0.6463(12) 0.1244(9) 0.084(7) Uiso calc R 1 4 H
N8 0.1236(5) 0.3872(6) 0.3902(5) 0.0738(12) Uani d D 1 . N
H8 0.2009(5) 0.4027(6) 0.4092(5) 0.20(8) Uiso d R 1 . H
C9 0.0757(6) 0.2997(7) 0.4245(7) 0.0657(14) Uani d D 1 . C
C10 -0.0285(6) 0.2672(8) 0.3845(9) 0.075(2) Uani d D 1 . C
H10 -0.0757(6) 0.3045(8) 0.3331(9) 0.084(7) Uiso calc R 1 . H
C11 -0.0592(5) 0.1761(9) 0.4248(11) 0.101(2) Uani d D 1 . C
H11 -0.1308(5) 0.1543(9) 0.3971(11) 0.084(7) Uiso calc PR 0.661(8) 1 H
C12 -0.0042(9) 0.1149(9) 0.4960(11) 0.105(2) Uani d D 1 . C
H12 -0.0352(9) 0.0559(9) 0.5200(11) 0.084(7) Uiso calc R 1 . H
C13 0.1023(8) 0.1438(9) 0.5325(10) 0.093(2) Uani d D 1 . C
H13 0.1474(8) 0.1022(9) 0.5816(10) 0.084(7) Uiso calc R 1 . H
C14 0.1441(6) 0.2342(7) 0.4975(8) 0.0724(15) Uani d D 1 . C
O15 0.2497(5) 0.2679(5) 0.5310(6) 0.0810(12) Uani d D 1 . O
C16 0.3251(6) 0.2006(8) 0.5991(8) 0.087(2) Uani d D 1 . C
H16A 0.3303(6) 0.1326(8) 0.5671(8) 0.129(6) Uiso calc R 1 . H
H16B 0.2992(6) 0.1891(8) 0.6613(8) 0.129(6) Uiso calc R 1 . H
C17 0.4343(7) 0.2523(9) 0.6235(6) 0.098(2) Uani d D 1 . C
H17A 0.4278(7) 0.3229(9) 0.6497(6) 0.129(6) Uiso calc R 1 . H
H17B 0.4842(7) 0.2120(9) 0.6753(6) 0.129(6) Uiso calc R 1 . H
O18 0.4754(6) 0.2577(9) 0.5340(5) 0.0906(12) Uani d D 1 . O
C19 0.5868(8) 0.2885(12) 0.5563(6) 0.105(2) Uani d D 1 . C
H19A 0.6291(8) 0.2427(12) 0.6084(6) 0.129(6) Uiso calc R 1 . H
H19B 0.5938(8) 0.3605(12) 0.5818(6) 0.129(6) Uiso calc R 1 . H
C20 0.6287(9) 0.2812(11) 0.4620(8) 0.112(2) Uani d D 1 . C
H20A 0.7080(9) 0.2892(11) 0.4782(8) 0.129(6) Uiso calc R 1 . H
H20B 0.6111(9) 0.2124(11) 0.4308(8) 0.129(6) Uiso calc R 1 . H
O21 0.5798(10) 0.3626(8) 0.3922(6) 0.0989(13) Uani d D 1 . O
C22 0.5855(11) 0.3437(11) 0.2911(7) 0.109(2) Uani d D 1 . C
H22A 0.5410(11) 0.2828(11) 0.2647(7) 0.129(6) Uiso calc R 1 . H
H22B 0.6609(11) 0.3294(11) 0.2872(7) 0.129(6) Uiso calc R 1 . H
C23 0.5450(7) 0.4376(10) 0.2305(7) 0.102(2) Uani d D 1 . C
H23A 0.5884(7) 0.4982(10) 0.2599(7) 0.129(6) Uiso calc R 1 . H
H23B 0.5559(7) 0.4279(10) 0.1618(7) 0.129(6) Uiso calc R 1 . H
O24 0.4303(6) 0.4604(8) 0.2249(6) 0.0913(12) Uani d D 1 . O
C25 0.3571(7) 0.4052(9) 0.1496(7) 0.103(2) Uani d D 1 . C
H25A 0.3525(7) 0.3322(9) 0.1704(7) 0.129(6) Uiso calc R 1 . H
H25B 0.3828(7) 0.4060(9) 0.0865(7) 0.129(6) Uiso calc R 1 . H
C26 0.2491(7) 0.4547(11) 0.1336(6) 0.094(2) Uani d D 1 . C
H26A 0.2561(7) 0.5306(11) 0.1269(6) 0.129(6) Uiso calc R 1 . H
H26B 0.2023(7) 0.4280(11) 0.0712(6) 0.129(6) Uiso calc R 1 . H
O27 0.2001(7) 0.4312(8) 0.2199(6) 0.0835(11) Uani d D 1 . O
O28 0.3565(11) 0.4356(9) 0.4271(9) 0.0842(12) Uani d . 1 . O
H28A 0.3828(11) 0.4417(9) 0.3631(9) 0.126 Uiso d R 1 . H
H28B 0.3979(11) 0.3717(9) 0.4602(9) 0.126 Uiso d R 1 . H
C2' 0.7482(8) -0.0687(11) 1.2270(10) 0.102(2) Uani d D 1 . C
H2' 0.8158(8) -0.0966(11) 1.2220(10) 0.084(7) Uiso calc PR 0.421(7) 4 H
C3' 0.6902(9) 0.0003(11) 1.1516(8) 0.088(2) Uani d D 1 . C
H3' 0.7174(9) 0.0151(11) 1.0940(8) 0.084(7) Uiso calc R 1 . H
C4' 0.5942(6) 0.0456(7) 1.1629(6) 0.0732(14) Uani d D 1 . C
C5' 0.5488(8) 0.0173(10) 1.2491(6) 0.073(2) Uani d D 1 . C
C6' 0.6085(10) -0.0482(12) 1.3212(8) 0.099(2) Uani d D 1 . C
H6' 0.5842(10) -0.0619(12) 1.3807(8) 0.084(7) Uiso calc R 1 . H
C7' 0.7022(11) -0.0934(12) 1.3077(9) 0.105(2) Uani d D 1 . C
H7' 0.7369(11) -0.1431(12) 1.3550(9) 0.084(7) Uiso calc R 1 . H
N8' 0.5358(5) 0.1151(6) 1.0888(5) 0.0738(12) Uani d D 1 . N
H8' 0.4563(5) 0.1004(6) 1.0696(5) 0.002(13) Uiso d R 1 . H
C9' 0.5813(6) 0.2040(7) 1.0545(7) 0.0657(14) Uani d D 1 . C
C10' 0.6868(6) 0.2354(8) 1.0898(9) 0.075(2) Uani d D 1 . C
H10' 0.7359(6) 0.1975(8) 1.1392(9) 0.084(7) Uiso calc R 1 . H
C11' 0.7156(6) 0.3263(10) 1.0480(10) 0.101(2) Uani d D 1 . C
H11' 0.7887(6) 0.3462(10) 1.0707(10) 0.084(7) Uiso calc PR 0.579(7) 3 H
C12' 0.6570(10) 0.3898(10) 0.9811(11) 0.105(2) Uani d D 1 . C
H12' 0.6844(10) 0.4531(10) 0.9616(11) 0.084(7) Uiso calc R 1 . H
C13' 0.5525(9) 0.3564(9) 0.9421(10) 0.093(2) Uani d D 1 . C
H13' 0.5065(9) 0.3967(9) 0.8924(10) 0.084(7) Uiso calc R 1 . H
C14' 0.5139(7) 0.2635(7) 0.9755(8) 0.0724(15) Uani d D 1 . C
O15' 0.4090(5) 0.2275(5) 0.9422(6) 0.0810(12) Uani d D 1 . O
C16' 0.3316(7) 0.2940(8) 0.8752(8) 0.087(2) Uani d D 1 . C
H16C 0.3558(7) 0.3059(8) 0.8123(8) 0.129(6) Uiso calc R 1 . H
H16D 0.3263(7) 0.3619(8) 0.9073(8) 0.129(6) Uiso calc R 1 . H
C17' 0.2231(6) 0.2410(9) 0.8529(6) 0.098(2) Uani d D 1 . C
H17C 0.1739(6) 0.2767(9) 0.7970(6) 0.129(6) Uiso calc R 1 . H
H17D 0.2311(6) 0.1682(9) 0.8330(6) 0.129(6) Uiso calc R 1 . H
O18' 0.1794(7) 0.2442(8) 0.9410(5) 0.0906(12) Uani d D 1 . O
C19' 0.0700(8) 0.2074(11) 0.9201(7) 0.105(2) Uani d D 1 . C
H19C 0.0671(8) 0.1350(11) 0.8957(7) 0.129(6) Uiso calc R 1 . H
H19D 0.0247(8) 0.2507(11) 0.8675(7) 0.129(6) Uiso calc R 1 . H
C20' 0.0286(9) 0.2130(11) 1.0147(9) 0.112(2) Uani d D 1 . C
H20C 0.0401(9) 0.2836(11) 1.0434(9) 0.129(6) Uiso calc R 1 . H
H20D -0.0496(9) 0.1983(11) 0.9996(9) 0.129(6) Uiso calc R 1 . H
O21' 0.0854(10) 0.1373(8) 1.0870(6) 0.0989(13) Uani d D 1 . O
C22' 0.0682(11) 0.1499(11) 1.1855(6) 0.109(2) Uani d D 1 . C
H22C -0.0099(11) 0.1559(11) 1.1832(6) 0.129(6) Uiso calc R 1 . H
H22D 0.1041(11) 0.2139(11) 1.2160(6) 0.129(6) Uiso calc R 1 . H
C23' 0.1136(8) 0.0578(11) 1.2464(7) 0.102(2) Uani d D 1 . C
H23C 0.1032(8) 0.0669(11) 1.3153(7) 0.129(6) Uiso calc R 1 . H
H23D 0.0727(8) -0.0045(11) 1.2179(7) 0.129(6) Uiso calc R 1 . H
O24' 0.2290(7) 0.0399(8) 1.2507(6) 0.0913(12) Uani d D 1 . O
C25' 0.3004(7) 0.0947(9) 1.3276(8) 0.103(2) Uani d D 1 . C
H25C 0.2736(7) 0.0924(9) 1.3901(8) 0.129(6) Uiso calc R 1 . H
H25D 0.3045(7) 0.1682(9) 1.3080(8) 0.129(6) Uiso calc R 1 . H
C26' 0.4091(7) 0.0465(11) 1.3445(6) 0.094(2) Uani d D 1 . C
H26C 0.4554(7) 0.0743(11) 1.4067(6) 0.129(6) Uiso calc R 1 . H
H26D 0.4031(7) -0.0294(11) 1.3521(6) 0.129(6) Uiso calc R 1 . H
O27' 0.4581(7) 0.0695(8) 1.2582(7) 0.0835(11) Uani d D 1 . O
O28' 0.3058(11) 0.0674(9) 1.0587(9) 0.0842(12) Uani d . 1 . O
H28C 0.2813(11) 0.0592(9) 1.1236(9) 0.18(6) Uiso d R 1 . H
H28D 0.2809(11) 0.1385(9) 1.0297(9) 0.16(6) Uiso d R 1 . H

loop_
_atom_type_symbol
_atom_type_description
_atom_type_scat_dispersion_real
_atom_type_scat_dispersion_imag
_atom_type_scat_source
Cl Cl 0.3639 0.7018 'International Tables Vol C Tables 4.2.6.8 and 6.1.1.4'
O O 0.0492 0.0322 'International Tables Vol C Tables 4.2.6.8 and 6.1.1.4'
N N 0.0311 0.0180 'International Tables Vol C Tables 4.2.6.8 and 6.1.1.4'
C C 0.0181 0.0091 'International Tables Vol C Tables 4.2.6.8 and 6.1.1.4'
H H 0.0000 0.0000 'International Tables Vol C Tables 4.2.6.8 and 6.1.1.4'

loop_
_geom_angle_atom_site_label_1
_geom_angle_atom_site_label_2
_geom_angle_atom_site_label_3
_geom_angle
C7 C2 C3 118.1(5)
C4 C3 C2 120.3(6)
C3 C4 N8 121.0(5)
C3 C4 C5 119.7(5)
N8 C4 C5 119.4(5)
O27 C5 C6 125.1(6)
O27 C5 C4 116.2(5)
C6 C5 C4 118.1(6)
C7 C6 C5 121.0(7)
C6 C7 C2 122.6(6)
C9 N8 C4 123.8(5)
C10 C9 N8 123.8(5)
C10 C9 C14 118.4(5)
N8 C9 C14 117.4(5)
C9 C10 C11 115.3(5)
C12 C11 C10 130.2(5)
C12 C11 Cl2 108.3(8)
C10 C11 Cl2 121.5(8)
C11 C12 C13 114.8(6)
C12 C13 C14 120.8(7)
O15 C14 C13 123.8(6)
O15 C14 C9 115.9(5)
C13 C14 C9 120.3(6)
C14 O15 C16 118.3(4)
O15 C16 C17 108.7(5)
O18 C17 C16 108.9(5)
C17 O18 C19 111.1(5)
O18 C19 C20 108.7(6)
O21 C20 C19 109.6(6)
C22 O21 C20 114.1(5)
O21 C22 C23 108.4(6)
O24 C23 C22 114.0(6)
C25 O24 C23 114.9(5)
O24 C25 C26 109.2(6)
O27 C26 C25 109.4(5)
C5 O27 C26 119.1(5)
C7' C2' C3' 118.0(5)
C7' C2' Cl1' 123.1(8)
C3' C2' Cl1' 118.5(8)
C4' C3' C2' 120.3(6)
C3' C4' N8' 120.9(5)
C3' C4' C5' 119.6(5)
N8' C4' C5' 119.3(5)
O27' C5' C6' 125.1(6)
O27' C5' C4' 116.1(5)
C6' C5' C4' 118.1(6)
C7' C6' C5' 121.0(7)
C6' C7' C2' 122.5(6)
C9' N8' C4' 123.9(5)
C10' C9' N8' 124.0(5)
C10' C9' C14' 118.5(5)
N8' C9' C14' 117.5(5)
C9' C10' C11' 115.3(5)
C12' C11' C10' 130.2(5)
C12' C11' Cl2' 114.8(8)
C10' C11' Cl2' 114.4(7)
C11' C12' C13' 114.8(6)
C12' C13' C14' 120.8(7)
O15' C14' C13' 123.7(6)
O15' C14' C9' 115.9(5)
C13' C14' C9' 120.2(6)
C14' O15' C16' 118.3(4)
O15' C16' C17' 108.7(5)
O18' C17' C16' 108.9(5)
C17' O18' C19' 111.1(5)
O18' C19' C20' 108.7(6)
O21' C20' C19' 109.6(6)
C22' O21' C20' 114.1(5)
O21' C22' C23' 108.4(5)
O24' C23' C22' 114.0(6)
C25' O24' C23' 114.9(5)
O24' C25' C26' 109.2(6)
O27' C26' C25' 109.4(5)
C5' O27' C26' 119.1(5)

loop_
_geom_bond_atom_site_label_1
_geom_bond_atom_site_label_2
_geom_bond_distance
Cl1 C2 1.7091(8)
Cl2 C11 1.7094(8)
Cl1' C2' 1.7095(8)
Cl2' C11' 1.7091(8)
C2 C7 1.369(9)
C2 C3 1.409(8)
C3 C4 1.365(8)
C4 N8 1.405(6)
C4 C5 1.441(7)
C5 O27 1.339(7)
C5 C6 1.364(8)
C6 C7 1.349(9)
N8 C9 1.384(6)
C9 C10 1.357(7)
C9 C14 1.416(7)
C10 C11 1.363(8)
C11 C12 1.302(9)
C12 C13 1.360(9)
C13 C14 1.381(8)
C14 O15 1.364(6)
O15 C16 1.437(6)
C16 C17 1.480(9)
C17 O18 1.408(7)
O18 C19 1.411(8)
C19 C20 1.475(9)
C20 O21 1.435(8)
O21 C22 1.395(7)
C22 C23 1.465(9)
C23 O24 1.445(7)
O24 C25 1.391(7)
C25 C26 1.458(9)
C26 O27 1.454(6)
C2' C7' 1.370(9)
C2' C3' 1.409(8)
C3' C4' 1.365(8)
C4' N8' 1.405(6)
C4' C5' 1.441(7)
C5' O27' 1.339(7)
C5' C6' 1.364(8)
C6' C7' 1.349(9)
N8' C9' 1.383(6)
C9' C10' 1.357(7)
C9' C14' 1.415(7)
C10' C11' 1.363(8)
C11' C12' 1.302(9)
C12' C13' 1.361(9)
C13' C14' 1.382(8)
C14' O15' 1.364(6)
O15' C16' 1.437(6)
C16' C17' 1.481(9)
C17' O18' 1.408(7)
O18' C19' 1.411(8)
C19' C20' 1.475(9)
C20' O21' 1.435(8)
O21' C22' 1.395(7)
C22' C23' 1.464(9)
C23' O24' 1.445(7)
O24' C25' 1.391(7)
C25' C26' 1.458(9)
C26' O27' 1.454(6)

loop_
_geom_torsion_atom_site_label_1
_geom_torsion_atom_site_label_2
_geom_torsion_atom_site_label_3
_geom_torsion_atom_site_label_4
_geom_torsion
C7 C2 C3 C4 -0.(3)
C2 C3 C4 N8 179.3(12)
C2 C3 C4 C5 -1.(2)
C3 C4 C5 O27 175.3(14)
N8 C4 C5 O27 -5.0(17)
C3 C4 C5 C6 3.7(19)
N8 C4 C5 C6 -176.5(11)
O27 C5 C6 C7 -175.9(18)
C4 C5 C6 C7 -5.(2)
C5 C6 C7 C2 4.(3)
C3 C2 C7 C6 -1.(3)
C3 C4 N8 C9 56.3(14)
C5 C4 N8 C9 -123.4(12)
C4 N8 C9 C10 6.9(16)
C4 N8 C9 C14 179.4(9)
N8 C9 C10 C11 176.7(13)
C14 C9 C10 C11 4.3(19)
C9 C10 C11 C12 -0.(3)
C9 C10 C11 Cl2 179.5(12)
C10 C11 C12 C13 -3.(3)
Cl2 C11 C12 C13 177.0(14)
C11 C12 C13 C14 3.(3)
C12 C13 C14 O15 179.8(16)
C12 C13 C14 C9 2.(2)
C10 C9 C14 O15 176.6(13)
N8 C9 C14 O15 3.7(16)
C10 C9 C14 C13 -5.0(19)
N8 C9 C14 C13 -177.9(13)
C13 C14 O15 C16 6.(2)
C9 C14 O15 C16 -175.3(11)
C14 O15 C16 C17 179.0(9)
O15 C16 C17 O18 -66.0(11)
C16 C17 O18 C19 -169.4(10)
C17 O18 C19 C20 173.7(9)
O18 C19 C20 O21 70.0(13)
C19 C20 O21 C22 -160.9(11)
C20 O21 C22 C23 -173.3(11)
O21 C22 C23 O24 -64.4(12)
C22 C23 O24 C25 -84.2(12)
C23 O24 C25 C26 -164.9(7)
O24 C25 C26 O27 -72.9(12)
C6 C5 O27 C26 -4.(2)
C4 C5 O27 C26 -174.6(11)
C25 C26 O27 C5 173.3(11)
C7' C2' C3' C4' 4.(3)
Cl1' C2' C3' C4' 177.1(13)
C2' C3' C4' N8' 179.5(12)
C2' C3' C4' C5' -4.(2)
C3' C4' C5' O27' 176.1(14)
N8' C4' C5' O27' -7.3(17)
C3' C4' C5' C6' 5.(2)
N8' C4' C5' C6' -178.3(11)
O27' C5' C6' C7' -176.5(18)
C4' C5' C6' C7' -6.(2)
C5' C6' C7' C2' 7.(3)
C3' C2' C7' C6' -5.(3)
Cl1' C2' C7' C6' -178.0(17)
C3' C4' N8' C9' -54.1(15)
C5' C4' N8' C9' 129.4(12)
C4' N8' C9' C10' -1.4(18)
C4' N8' C9' C14' 176.7(9)
N8' C9' C10' C11' -178.7(13)
C14' C9' C10' C11' 3.(2)
C9' C10' C11' C12' 2.(3)
C9' C10' C11' Cl2' 172.5(12)
C10' C11' C12' C13' -5.(3)
Cl2' C11' C12' C13' -175.2(13)
C11' C12' C13' C14' 2.(3)
C12' C13' C14' O15' 177.6(15)
C12' C13' C14' C9' 3.(2)
C10' C9' C14' O15' 179.3(13)
N8' C9' C14' O15' 1.1(17)
C10' C9' C14' C13' -5.6(19)
N8' C9' C14' C13' 176.2(13)
C13' C14' O15' C16' -5.4(19)
C9' C14' O15' C16' 169.5(11)
C14' O15' C16' C17' -177.6(10)
O15' C16' C17' O18' 71.7(10)
C16' C17' O18' C19' 172.2(9)
C17' O18' C19' C20' -179.7(9)
O18' C19' C20' O21' -68.0(13)
C19' C20' O21' C22' 168.1(11)
C20' O21' C22' C23' 170.0(11)
O21' C22' C23' O24' 57.3(13)
C22' C23' O24' C25' 86.7(12)
C23' O24' C25' C26' 162.5(8)
O24' C25' C26' O27' 71.2(12)
C6' C5' O27' C26' -8.(2)
C4' C5' O27' C26' -178.8(12)
C25' C26' O27' C5' -167.9(12)
